data_1507031
loop_
_publ_author_name
'Hong, Bor-Cherng'
'Wu, Jian-Lin'
'Gupta, Arun Kumar'
'Hallur, Mahanandeesha Siddappa'
'Liao, Ju-Hsiou'

_publ_section_title
;
 Azadiene Diels-Alder cycloaddition of fulvenes: a facile approach
 to the [1]pyrindine system
;
_journal_coden_ASTM ORLEF7
_journal_issue 20
_journal_name_full 'Organic Letters'
_journal_page_first 3453
_journal_page_last 3456
_journal_paper_doi 10.1021/ol048762c
_journal_volume 6
_journal_year 2004
_chemical_formula_sum 'C34 H29 N O2 S'
_chemical_formula_weight 515.64
_space_group_IT_number 4
_symmetry_cell_setting monoclinic
_symmetry_space_group_name_Hall 'P 2yb'
_symmetry_space_group_name_H-M 'P 1 21 1'
_atom_sites_solution_hydrogens geom
_atom_sites_solution_primary direct
_atom_sites_solution_secondary difmap
_audit_creation_method SHELXL-97
_cell_angle_alpha 90.00
_cell_angle_beta 90.095(2)
_cell_angle_gamma 90.00
_cell_formula_units_Z 8
_cell_length_a 9.8136(10)
_cell_length_b 37.446(4)
_cell_length_c 15.0320(16)
_cell_measurement_temperature 298(2)
_cell_volume 5524.0(10)
_computing_structure_refinement 'SHELXL-97 (Sheldrick, 1997)'
_computing_structure_solution 'SHELXS-97 (Sheldrick, 1990)'
_diffrn_ambient_temperature 298(2)
_diffrn_measured_fraction_theta_full 0.956
_diffrn_measured_fraction_theta_max 0.956
_diffrn_radiation_monochromator graphite
_diffrn_radiation_source 'fine-focus sealed tube'
_diffrn_radiation_type MoK\a
_diffrn_radiation_wavelength 0.71073
_diffrn_reflns_av_R_equivalents 0.0564
_diffrn_reflns_av_sigmaI/netI 0.1059
_diffrn_reflns_limit_h_max 12
_diffrn_reflns_limit_h_min -12
_diffrn_reflns_limit_k_max 23
_diffrn_reflns_limit_k_min -49
_diffrn_reflns_limit_l_max 19
_diffrn_reflns_limit_l_min -18
_diffrn_reflns_number 34867
_diffrn_reflns_theta_full 28.40
_diffrn_reflns_theta_max 28.40
_diffrn_reflns_theta_min 1.35
_exptl_absorpt_coefficient_mu 0.149
_exptl_absorpt_correction_T_max 0.9820
_exptl_absorpt_correction_T_min 0.9688
_exptl_crystal_density_diffrn 1.240
_exptl_crystal_density_method 'not measured'
_exptl_crystal_F_000 2176
_exptl_crystal_size_max 0.22
_exptl_crystal_size_mid 0.13
_exptl_crystal_size_min 0.12
_refine_diff_density_max 0.426
_refine_diff_density_min -0.308
_refine_diff_density_rms 0.050
_refine_ls_abs_structure_details 'Flack H D (1983), Acta Cryst. A39, 876-881'
_refine_ls_abs_structure_Flack 0.07(9)
_refine_ls_extinction_method none
_refine_ls_goodness_of_fit_ref 1.093
_refine_ls_hydrogen_treatment mixed
_refine_ls_matrix_type full
_refine_ls_number_parameters 1374
_refine_ls_number_reflns 20465
_refine_ls_number_restraints 1
_refine_ls_restrained_S_all 1.093
_refine_ls_R_factor_all 0.1334
_refine_ls_R_factor_gt 0.0852
_refine_ls_shift/su_max 0.597
_refine_ls_shift/su_mean 0.037
_refine_ls_structure_factor_coef Fsqd
_refine_ls_weighting_details 'calc w=1/[\s^2^(Fo^2^)+(0.0569P)^2^+0.2414P] where P=(Fo^2^+2Fc^2^)/3'
_refine_ls_weighting_scheme calc
_refine_ls_wR_factor_gt 0.1495
_refine_ls_wR_factor_ref 0.1701
_reflns_number_gt 13042
_reflns_number_total 20465
_reflns_threshold_expression >2sigma(I)
_cod_data_source_file ol048762csi20040629_083820.cif
_cod_data_source_block jlw0907
_cod_depositor_comments
;
 Updated bibliographic information.

 Antanas Vaitkus,
 2019-09-20
;
_cod_original_cell_volume 5523.9(10)
_cod_original_sg_symbol_H-M 'P 21'
_cod_database_code 1507031

loop_
_symmetry_equiv_pos_as_xyz
'x, y, z'
'-x, y+1/2, -z'

loop_
_atom_site_label
_atom_site_type_symbol
_atom_site_fract_x
_atom_site_fract_y
_atom_site_fract_z
_atom_site_U_iso_or_equiv
_atom_site_adp_type
_atom_site_occupancy
_atom_site_symmetry_multiplicity
_atom_site_calc_flag
_atom_site_refinement_flags
S1 S 0.4715(3) 0.65757(6) 0.72601(19) 0.0599(6) Uani 1 1 d .
S2 S 0.3103(2) 0.69148(6) 0.2336(2) 0.0638(7) Uani 1 1 d .
S3 S 0.0042(2) 0.73949(6) 0.55434(14) 0.0500(6) Uani 1 1 d .
S4 S 0.7728(3) 0.60952(6) 1.05202(15) 0.0558(6) Uani 1 1 d .
O1 O 0.5397(8) 0.63426(18) 0.7888(6) 0.091(3) Uani 1 1 d .
O2 O 0.5263(7) 0.66387(18) 0.6402(5) 0.080(2) Uani 1 1 d .
O3 O 0.2478(7) 0.71491(16) 0.2952(6) 0.093(3) Uani 1 1 d .
O4 O 0.2483(7) 0.68566(17) 0.1467(5) 0.077(2) Uani 1 1 d .
O5 O 0.1398(7) 0.72948(17) 0.5764(4) 0.0649(19) Uani 1 1 d .
O6 O -0.0907(7) 0.74889(19) 0.6234(4) 0.073(2) Uani 1 1 d .
O7 O 0.8692(7) 0.59991(18) 1.1194(4) 0.073(2) Uani 1 1 d .
O8 O 0.6377(7) 0.61998(18) 1.0751(5) 0.076(2) Uani 1 1 d .
N1 N 0.4647(7) 0.6964(2) 0.7754(5) 0.060(2) Uani 1 1 d .
N2 N 0.3164(7) 0.65090(14) 0.2817(5) 0.0477(18) Uani 1 1 d .
N3 N 0.0186(8) 0.77491(18) 0.4902(5) 0.0502(18) Uani 1 1 d .
N4 N 0.7535(7) 0.57490(17) 0.9859(4) 0.0449(17) Uani 1 1 d .
C1 C 0.3051(12) 0.6424(2) 0.7144(6) 0.068(3) Uani 1 1 d .
C2 C 0.2465(12) 0.6214(3) 0.7787(6) 0.076(3) Uani 1 1 d .
H2 H 0.2955 0.6155 0.8296 0.091 Uiso 1 1 calc R
C3 C 0.1167(12) 0.6092(3) 0.7680(7) 0.090(4) Uani 1 1 d .
H3 H 0.0803 0.5947 0.8121 0.108 Uiso 1 1 calc R
C4 C 0.0379(11) 0.6171(3) 0.6970(8) 0.080(3) Uani 1 1 d .
C5 C 0.1017(12) 0.6370(3) 0.6301(7) 0.073(3) Uani 1 1 d .
H5 H 0.0537 0.6418 0.5781 0.088 Uiso 1 1 calc R
C6 C 0.2319(10) 0.6498(2) 0.6384(6) 0.059(2) Uani 1 1 d .
H6 H 0.2704 0.6633 0.5931 0.071 Uiso 1 1 calc R
C7 C -0.1028(12) 0.6031(4) 0.6852(10) 0.113(5) Uani 1 1 d .
H7A H -0.1455 0.6149 0.6358 0.170 Uiso 1 1 calc R
H7B H -0.1546 0.6075 0.7382 0.170 Uiso 1 1 calc R
H7C H -0.0993 0.5779 0.6741 0.170 Uiso 1 1 calc R
C8 C 0.4269(9) 0.6980(2) 0.8651(7) 0.050(2) Uani 1 1 d .
H8 H 0.4222 0.6768 0.8971 0.061 Uiso 1 1 calc R
C9 C 0.3980(10) 0.7276(2) 0.9056(6) 0.062(3) Uani 1 1 d .
H9 H 0.3715 0.7258 0.9648 0.074 Uiso 1 1 calc R
C10 C 0.4034(8) 0.76512(19) 0.8657(5) 0.0392(19) Uani 1 1 d .
H10 H 0.3240 0.7780 0.8887 0.047 Uiso 1 1 calc R
C11 C 0.3820(8) 0.7616(2) 0.7613(5) 0.0447(19) Uani 1 1 d .
H11 H 0.2844 0.7617 0.7473 0.054 Uiso 1 1 calc R
C12 C 0.4506(9) 0.7286(2) 0.7187(6) 0.054(2) Uani 1 1 d .
H12 H 0.3970 0.7219 0.6663 0.065 Uiso 1 1 calc R
C13 C 0.5270(10) 0.7853(2) 0.8966(6) 0.052(2) Uani 1 1 d .
C14 C 0.6534(10) 0.7692(3) 0.9069(8) 0.080(3) Uani 1 1 d .
H14 H 0.6640 0.7450 0.8947 0.096 Uiso 1 1 calc R
C15 C 0.7627(12) 0.7890(4) 0.9351(9) 0.099(4) Uani 1 1 d .
H15 H 0.8477 0.7782 0.9395 0.119 Uiso 1 1 calc R
C16 C 0.7503(12) 0.8247(3) 0.9572(8) 0.081(3) Uani 1 1 d .
H16 H 0.8250 0.8379 0.9765 0.097 Uiso 1 1 calc R
C17 C 0.6271(11) 0.8395(3) 0.9498(7) 0.069(3) Uani 1 1 d .
H17 H 0.6170 0.8635 0.9644 0.083 Uiso 1 1 calc R
C18 C 0.5173(11) 0.8212(3) 0.9223(6) 0.066(3) Uani 1 1 d .
H18 H 0.4331 0.8325 0.9202 0.079 Uiso 1 1 calc R
C19 C 0.5870(10) 0.7434(3) 0.6862(7) 0.066(3) Uani 1 1 d .
H19 H 0.6631 0.7296 0.6725 0.079 Uiso 1 1 calc R
C20 C 0.5807(9) 0.7791(2) 0.6801(6) 0.055(2) Uani 1 1 d .
H20 H 0.6496 0.7933 0.6566 0.066 Uiso 1 1 calc R
C21 C 0.4518(7) 0.7930(2) 0.7150(5) 0.0376(18) Uani 1 1 d .
C22 C 0.4027(7) 0.8261(2) 0.7047(5) 0.0339(17) Uani 1 1 d .
C23 C 0.2670(8) 0.83820(19) 0.7350(5) 0.0406(19) Uani 1 1 d .
C24 C 0.1473(9) 0.8190(3) 0.7144(6) 0.054(2) Uani 1 1 d .
H24 H 0.1527 0.7981 0.6810 0.065 Uiso 1 1 calc R
C25 C 0.0214(10) 0.8312(3) 0.7437(6) 0.061(3) Uani 1 1 d .
H25 H -0.0573 0.8184 0.7305 0.073 Uiso 1 1 calc R
C26 C 0.0137(10) 0.8616(3) 0.7916(6) 0.065(3) Uani 1 1 d .
H26 H -0.0708 0.8694 0.8118 0.079 Uiso 1 1 calc R
C27 C 0.1261(10) 0.8812(3) 0.8110(6) 0.060(2) Uani 1 1 d .
H27 H 0.1192 0.9022 0.8439 0.072 Uiso 1 1 calc R
C28 C 0.2529(9) 0.8693(2) 0.7805(6) 0.049(2) Uani 1 1 d .
H28 H 0.3298 0.8831 0.7918 0.059 Uiso 1 1 calc R
C29 C 0.4908(9) 0.8549(2) 0.6637(5) 0.046(2) Uani 1 1 d .
C30 C 0.6198(10) 0.8636(3) 0.6988(8) 0.073(3) Uani 1 1 d .
H30 H 0.6522 0.8526 0.7500 0.087 Uiso 1 1 calc R
C31 C 0.6960(11) 0.8888(3) 0.6556(9) 0.102(4) Uani 1 1 d .
H31 H 0.7827 0.8941 0.6768 0.122 Uiso 1 1 calc R
C32 C 0.6469(15) 0.9066(3) 0.5808(8) 0.092(4) Uani 1 1 d .
H32 H 0.7000 0.9238 0.5529 0.110 Uiso 1 1 calc R
C33 C 0.5203(14) 0.8985(3) 0.5485(8) 0.075(3) Uani 1 1 d .
H33 H 0.4881 0.9099 0.4977 0.090 Uiso 1 1 calc R
C34 C 0.4409(9) 0.8738(2) 0.5899(6) 0.051(2) Uani 1 1 d .
H34 H 0.3531 0.8694 0.5692 0.062 Uiso 1 1 calc R
C35 C 0.4789(6) 0.70651(19) 0.2185(6) 0.039(2) Uani 1 1 d .
C36 C 0.5395(14) 0.7262(3) 0.2833(7) 0.091(4) Uani 1 1 d .
H36 H 0.4918 0.7321 0.3347 0.109 Uiso 1 1 calc R
C37 C 0.6736(14) 0.7377(4) 0.2725(8) 0.106(5) Uani 1 1 d .
H37 H 0.7177 0.7498 0.3183 0.127 Uiso 1 1 calc R
C38 C 0.7400(13) 0.7312(3) 0.1945(8) 0.081(3) Uani 1 1 d .
C39 C 0.6772(12) 0.7118(3) 0.1316(8) 0.086(4) Uani 1 1 d .
H39 H 0.7225 0.7067 0.0789 0.103 Uiso 1 1 calc R
C40 C 0.5449(10) 0.6992(2) 0.1441(7) 0.065(3) Uani 1 1 d .
H40 H 0.5031 0.6856 0.1000 0.078 Uiso 1 1 calc R
C41 C 0.8866(12) 0.7456(4) 0.1818(11) 0.128(6) Uani 1 1 d .
H41A H 0.8955 0.7554 0.1232 0.193 Uiso 1 1 calc R
H41B H 0.9506 0.7264 0.1893 0.193 Uiso 1 1 calc R
H41C H 0.9044 0.7638 0.2252 0.193 Uiso 1 1 calc R
C42 C 0.3569(11) 0.6497(3) 0.3711(7) 0.065(3) Uani 1 1 d .
H42 H 0.3638 0.6709 0.4030 0.078 Uiso 1 1 calc R
C43 C 0.3862(8) 0.6185(2) 0.4120(6) 0.052(2) Uani 1 1 d .
H43 H 0.4134 0.6190 0.4713 0.062 Uiso 1 1 calc R
C44 C 0.3773(9) 0.5836(2) 0.3672(5) 0.049(2) Uani 1 1 d .
H44 H 0.4554 0.5697 0.3886 0.059 Uiso 1 1 calc R
C45 C 0.3971(8) 0.58748(19) 0.2653(5) 0.0431(19) Uani 1 1 d .
H45 H 0.4948 0.5883 0.2522 0.052 Uiso 1 1 calc R
C46 C 0.3270(9) 0.6201(2) 0.2221(6) 0.053(2) Uani 1 1 d .
H46 H 0.3809 0.6273 0.1702 0.064 Uiso 1 1 calc R
C47 C 0.2473(8) 0.5626(2) 0.3973(5) 0.044(2) Uani 1 1 d .
C48 C 0.1250(12) 0.5795(3) 0.4062(8) 0.082(4) Uani 1 1 d .
H48 H 0.1188 0.6037 0.3928 0.098 Uiso 1 1 calc R
C49 C 0.0107(11) 0.5616(4) 0.4345(9) 0.093(4) Uani 1 1 d .
H49 H -0.0713 0.5738 0.4407 0.112 Uiso 1 1 calc R
C50 C 0.0172(12) 0.5262(4) 0.4536(8) 0.081(3) Uani 1 1 d .
H50 H -0.0605 0.5138 0.4709 0.097 Uiso 1 1 calc R
C51 C 0.1366(14) 0.5094(3) 0.4471(7) 0.086(4) Uani 1 1 d .
H51 H 0.1427 0.4854 0.4621 0.103 Uiso 1 1 calc R
C52 C 0.2557(10) 0.5279(3) 0.4172(5) 0.060(3) Uani 1 1 d .
H52 H 0.3381 0.5159 0.4118 0.071 Uiso 1 1 calc R
C53 C 0.1949(9) 0.6055(3) 0.1898(6) 0.060(3) Uani 1 1 d .
H53 H 0.1180 0.6193 0.1778 0.072 Uiso 1 1 calc R
C54 C 0.2013(10) 0.5708(2) 0.1803(6) 0.055(2) Uani 1 1 d .
H54 H 0.1319 0.5568 0.1564 0.066 Uiso 1 1 calc R
C55 C 0.3322(8) 0.5566(2) 0.2122(5) 0.0440(19) Uani 1 1 d .
C56 C 0.3782(8) 0.5229(2) 0.2029(5) 0.042(2) Uani 1 1 d .
C57 C 0.5143(8) 0.5119(2) 0.2318(4) 0.0393(19) Uani 1 1 d .
C58 C 0.5335(10) 0.4775(2) 0.2779(5) 0.053(2) Uani 1 1 d .
H58 H 0.4586 0.4631 0.2901 0.063 Uiso 1 1 calc R
C59 C 0.6574(11) 0.4670(3) 0.3021(6) 0.064(3) Uani 1 1 d .
H59 H 0.6669 0.4448 0.3294 0.077 Uiso 1 1 calc R
C60 C 0.7707(10) 0.4870(3) 0.2889(6) 0.060(3) Uani 1 1 d .
H60 H 0.8546 0.4794 0.3106 0.072 Uiso 1 1 calc R
C61 C 0.7594(9) 0.5196(3) 0.2417(6) 0.055(2) Uani 1 1 d .
H61 H 0.8368 0.5329 0.2282 0.066 Uiso 1 1 calc R
C62 C 0.6340(8) 0.5312(2) 0.2163(5) 0.043(2) Uani 1 1 d .
H62 H 0.6274 0.5531 0.1873 0.052 Uiso 1 1 calc R
C63 C 0.2897(9) 0.4951(2) 0.1592(5) 0.047(2) Uani 1 1 d .
C64 C 0.3401(10) 0.4743(2) 0.0932(6) 0.052(2) Uani 1 1 d .
H64 H 0.4300 0.4774 0.0754 0.062 Uiso 1 1 calc R
C65 C 0.2614(11) 0.4485(2) 0.0515(7) 0.067(3) Uani 1 1 d .
H65 H 0.2980 0.4347 0.0060 0.080 Uiso 1 1 calc R
C66 C 0.1302(12) 0.4434(3) 0.0776(8) 0.079(4) Uani 1 1 d .
H66 H 0.0755 0.4270 0.0480 0.094 Uiso 1 1 calc R
C67 C 0.0785(11) 0.4626(3) 0.1477(8) 0.086(3) Uani 1 1 d .
H67 H -0.0091 0.4579 0.1682 0.103 Uiso 1 1 calc R
C68 C 0.1570(9) 0.4890(3) 0.1882(7) 0.061(3) Uani 1 1 d .
H68 H 0.1209 0.5026 0.2343 0.074 Uiso 1 1 calc R
C69 C -0.0715(8) 0.7060(2) 0.4903(5) 0.056(3) Uani 1 1 d .
C70 C -0.0005(9) 0.6903(3) 0.4184(7) 0.062(3) Uani 1 1 d .
H70 H 0.0892 0.6970 0.4076 0.075 Uiso 1 1 calc R
C71 C -0.0615(11) 0.6652(3) 0.3637(7) 0.072(3) Uani 1 1 d .
H71 H -0.0146 0.6563 0.3147 0.086 Uiso 1 1 calc R
C72 C -0.1892(11) 0.6536(3) 0.3814(6) 0.062(3) Uani 1 1 d .
C73 C -0.2534(11) 0.6661(3) 0.4524(7) 0.078(3) Uani 1 1 d .
H73 H -0.3374 0.6563 0.4676 0.093 Uiso 1 1 calc R
C74 C -0.1985(9) 0.6938(3) 0.5062(7) 0.070(3) Uani 1 1 d .
H74 H -0.2499 0.7034 0.5521 0.084 Uiso 1 1 calc R
C75 C -0.2569(12) 0.6265(3) 0.3240(8) 0.089(4) Uani 1 1 d .
H75A H -0.3360 0.6173 0.3538 0.133 Uiso 1 1 calc R
H75B H -0.1946 0.6073 0.3123 0.133 Uiso 1 1 calc R
H75C H -0.2837 0.6373 0.2688 0.133 Uiso 1 1 calc R
C76 C -0.1049(8) 0.7902(2) 0.4579(6) 0.053(2) Uani 1 1 d .
H76 H -0.1871 0.7821 0.4810 0.064 Uiso 1 1 calc R
C77 C -0.1073(9) 0.8149(3) 0.3975(7) 0.061(3) Uani 1 1 d .
H77 H -0.1915 0.8229 0.3774 0.074 Uiso 1 1 calc R
C78 C 0.0201(8) 0.8314(2) 0.3582(5) 0.051(2) Uani 1 1 d .
H78 H -0.0027 0.8390 0.2976 0.061 Uiso 1 1 calc R
C79 C 0.1284(8) 0.8008(2) 0.3500(5) 0.043(2) Uani 1 1 d .
H79 H 0.1051 0.7853 0.2998 0.052 Uiso 1 1 calc R
C80 C 0.1437(8) 0.7777(2) 0.4375(5) 0.0405(19) Uani 1 1 d .
H80 H 0.1688 0.7534 0.4192 0.049 Uiso 1 1 calc R
C81 C 0.0612(8) 0.8645(2) 0.4093(6) 0.052(2) Uani 1 1 d .
C82 C 0.1232(11) 0.8922(3) 0.3636(6) 0.065(3) Uani 1 1 d .
H82 H 0.1399 0.8899 0.3030 0.078 Uiso 1 1 calc R
C83 C 0.1605(11) 0.9231(3) 0.4075(7) 0.072(3) Uani 1 1 d .
H83 H 0.1981 0.9418 0.3751 0.086 Uiso 1 1 calc R
C84 C 0.1439(11) 0.9270(3) 0.4965(8) 0.074(3) Uani 1 1 d .
H84 H 0.1731 0.9476 0.5255 0.089 Uiso 1 1 calc R
C85 C 0.0808(13) 0.8989(4) 0.5444(8) 0.081(3) Uani 1 1 d .
H85 H 0.0652 0.9011 0.6052 0.097 Uiso 1 1 calc R
C86 C 0.0432(11) 0.8686(3) 0.4999(7) 0.072(3) Uani 1 1 d .
H86 H 0.0041 0.8500 0.5319 0.087 Uiso 1 1 calc R
C87 C 0.2674(8) 0.7942(2) 0.4801(5) 0.045(2) Uani 1 1 d .
H87 H 0.2910 0.7914 0.5396 0.053 Uiso 1 1 calc R
C88 C 0.3375(9) 0.8130(3) 0.4229(6) 0.052(2) Uani 1 1 d .
H88 H 0.4212 0.8235 0.4356 0.063 Uiso 1 1 calc R
C89 C 0.2697(8) 0.8155(2) 0.3376(5) 0.045(2) Uani 1 1 d .
C90 C 0.3225(9) 0.8265(2) 0.2586(5) 0.049(2) Uani 1 1 d .
C91 C 0.2505(9) 0.8220(2) 0.1715(5) 0.047(2) Uani 1 1 d .
C92 C 0.2238(10) 0.7893(3) 0.1389(6) 0.062(3) Uani 1 1 d .
H92 H 0.2476 0.7693 0.1722 0.075 Uiso 1 1 calc R
C93 C 0.1612(11) 0.7848(3) 0.0565(7) 0.077(3) Uani 1 1 d .
H93 H 0.1458 0.7619 0.0348 0.093 Uiso 1 1 calc R
C94 C 0.1224(11) 0.8137(4) 0.0074(7) 0.076(3) Uani 1 1 d .
H94 H 0.0795 0.8112 -0.0475 0.091 Uiso 1 1 calc R
C95 C 0.1500(11) 0.8464(3) 0.0431(7) 0.078(3) Uani 1 1 d .
H95 H 0.1253 0.8663 0.0101 0.093 Uiso 1 1 calc R
C96 C 0.2111(10) 0.8521(3) 0.1237(6) 0.063(3) Uani 1 1 d .
H96 H 0.2256 0.8751 0.1455 0.076 Uiso 1 1 calc R
C97 C 0.4617(9) 0.8428(2) 0.2545(6) 0.052(2) Uani 1 1 d .
C98 C 0.5564(11) 0.8315(3) 0.1925(7) 0.072(3) Uani 1 1 d .
H98 H 0.5340 0.8133 0.1532 0.086 Uiso 1 1 calc R
C99 C 0.6835(13) 0.8470(4) 0.1884(8) 0.088(4) Uani 1 1 d .
H99 H 0.7475 0.8383 0.1483 0.105 Uiso 1 1 calc R
C100 C 0.7174(11) 0.8756(3) 0.2437(7) 0.076(3) Uani 1 1 d .
H100 H 0.8027 0.8864 0.2400 0.091 Uiso 1 1 calc R
C101 C 0.6234(12) 0.8875(3) 0.3030(9) 0.080(4) Uani 1 1 d .
H101 H 0.6443 0.9062 0.3414 0.096 Uiso 1 1 calc R
C102 C 0.4953(11) 0.8715(3) 0.3059(7) 0.069(3) Uani 1 1 d .
H102 H 0.4302 0.8807 0.3445 0.083 Uiso 1 1 calc R
C103 C 0.8483(8) 0.64293(16) 0.9867(5) 0.051(2) Uani 1 1 d .
C104 C 0.7832(11) 0.6571(2) 0.9196(7) 0.073(3) Uani 1 1 d .
H104 H 0.6955 0.6494 0.9062 0.088 Uiso 1 1 calc R
C105 C 0.8442(11) 0.6839(3) 0.8674(7) 0.063(3) Uani 1 1 d .
H105 H 0.7950 0.6939 0.8208 0.076 Uiso 1 1 calc R
C106 C 0.9734(8) 0.6955(2) 0.8836(6) 0.049(2) Uani 1 1 d .
C107 C 1.0396(11) 0.6798(3) 0.9539(8) 0.092(4) Uani 1 1 d .
H107 H 1.1291 0.6863 0.9663 0.110 Uiso 1 1 calc R
C108 C 0.9764(11) 0.6547(4) 1.0066(7) 0.090(4) Uani 1 1 d .
H108 H 1.0214 0.6458 1.0563 0.108 Uiso 1 1 calc R
C109 C 1.0391(11) 0.7223(3) 0.8233(7) 0.083(4) Uani 1 1 d .
H10A H 1.0782 0.7411 0.8583 0.124 Uiso 1 1 calc R
H10B H 0.9719 0.7320 0.7837 0.124 Uiso 1 1 calc R
H10C H 1.1094 0.7108 0.7893 0.124 Uiso 1 1 calc R
C110 C 0.8732(10) 0.5592(3) 0.9530(7) 0.063(3) Uani 1 1 d .
H110 H 0.9556 0.5670 0.9769 0.075 Uiso 1 1 calc R
C111 C 0.8778(11) 0.5343(3) 0.8908(7) 0.058(3) Uani 1 1 d .
H111 H 0.9612 0.5261 0.8700 0.069 Uiso 1 1 calc R
C112 C 0.7470(10) 0.5195(2) 0.8542(6) 0.056(2) Uani 1 1 d .
H112 H 0.7666 0.5121 0.7930 0.067 Uiso 1 1 calc R
C113 C 0.6402(8) 0.5499(2) 0.8474(5) 0.0407(19) Uani 1 1 d .
H113 H 0.6643 0.5657 0.7980 0.049 Uiso 1 1 calc R
C114 C 0.6254(8) 0.5720(2) 0.9322(5) 0.0407(19) Uani 1 1 d .
H114 H 0.5997 0.5962 0.9142 0.049 Uiso 1 1 calc R
C115 C 0.7014(9) 0.4860(2) 0.9036(6) 0.047(2) Uani 1 1 d .
C116 C 0.7255(10) 0.4822(2) 0.9948(6) 0.054(2) Uani 1 1 d .
H116 H 0.7688 0.5003 1.0263 0.065 Uiso 1 1 calc R
C117 C 0.6844(10) 0.4510(3) 1.0388(7) 0.061(3) Uani 1 1 d .
H117 H 0.7022 0.4481 1.0992 0.073 Uiso 1 1 calc R
C118 C 0.6188(11) 0.4251(3) 0.9930(9) 0.075(3) Uani 1 1 d .
H118 H 0.5905 0.4047 1.0230 0.089 Uiso 1 1 calc R
C119 C 0.5928(11) 0.4280(3) 0.9042(8) 0.076(3) Uani 1 1 d .
H119 H 0.5462 0.4101 0.8738 0.091 Uiso 1 1 calc R
C120 C 0.6379(11) 0.4586(3) 0.8599(7) 0.069(3) Uani 1 1 d .
H120 H 0.6244 0.4604 0.7988 0.082 Uiso 1 1 calc R
C121 C 0.5035(9) 0.5557(3) 0.9777(6) 0.051(2) Uani 1 1 d .
H121 H 0.4833 0.5585 1.0378 0.061 Uiso 1 1 calc R
C122 C 0.4296(9) 0.5372(2) 0.9215(6) 0.049(2) Uani 1 1 d .
H122 H 0.3476 0.5262 0.9358 0.059 Uiso 1 1 calc R
C123 C 0.4927(9) 0.53600(19) 0.8337(5) 0.0422(19) Uani 1 1 d .
C124 C 0.4370(9) 0.5231(2) 0.7578(5) 0.048(2) Uani 1 1 d .
C125 C 0.3015(10) 0.5065(3) 0.7559(6) 0.057(2) Uani 1 1 d .
C126 C 0.2671(10) 0.4791(3) 0.8141(7) 0.062(3) Uani 1 1 d .
H126 H 0.3312 0.4717 0.8558 0.075 Uiso 1 1 calc R
C127 C 0.1415(12) 0.4624(3) 0.8125(8) 0.078(3) Uani 1 1 d .
H127 H 0.1213 0.4439 0.8517 0.093 Uiso 1 1 calc R
C128 C 0.0491(13) 0.4737(4) 0.7523(9) 0.090(4) Uani 1 1 d .
H128 H -0.0382 0.4640 0.7526 0.108 Uiso 1 1 calc R
C129 C 0.0809(12) 0.4987(4) 0.6921(7) 0.083(3) Uani 1 1 d .
H129 H 0.0185 0.5047 0.6479 0.100 Uiso 1 1 calc R
C130 C 0.2047(12) 0.5156(3) 0.6952(7) 0.077(3) Uani 1 1 d .
H130 H 0.2230 0.5337 0.6546 0.093 Uiso 1 1 calc R
C131 C 0.5105(9) 0.5264(2) 0.6715(5) 0.046(2) Uani 1 1 d .
C132 C 0.5568(10) 0.5585(2) 0.6371(6) 0.059(3) Uani 1 1 d .
H132 H 0.5452 0.5794 0.6696 0.071 Uiso 1 1 calc R
C133 C 0.6193(11) 0.5598(3) 0.5561(6) 0.064(3) Uani 1 1 d .
H133 H 0.6528 0.5815 0.5354 0.077 Uiso 1 1 calc R
C134 C 0.6334(9) 0.5302(3) 0.5052(7) 0.063(3) Uani 1 1 d .
H134 H 0.6765 0.5316 0.4503 0.075 Uiso 1 1 calc R
C135 C 0.5841(11) 0.4982(3) 0.5350(6) 0.072(3) Uani 1 1 d .
H135 H 0.5941 0.4778 0.5001 0.086 Uiso 1 1 calc R
C136 C 0.5203(10) 0.4958(2) 0.6158(6) 0.062(3) Uani 1 1 d .
H136 H 0.4833 0.4742 0.6342 0.074 Uiso 1 1 calc R

loop_
_atom_site_aniso_label
_atom_site_aniso_U_11
_atom_site_aniso_U_22
_atom_site_aniso_U_33
_atom_site_aniso_U_23
_atom_site_aniso_U_13
_atom_site_aniso_U_12
S1 0.0607(15) 0.0347(12) 0.0843(18) 0.0085(12) -0.0085(13) 0.0104(11)
S2 0.0461(13) 0.0358(12) 0.110(2) 0.0261(13) 0.0242(14) -0.0016(11)
S3 0.0536(14) 0.0549(14) 0.0415(11) 0.0217(10) 0.0020(11) -0.0134(11)
S4 0.0712(17) 0.0555(15) 0.0408(12) 0.0172(10) 0.0092(11) -0.0217(12)
O1 0.074(5) 0.052(4) 0.148(8) -0.003(5) -0.038(5) 0.018(4)
O2 0.078(5) 0.068(5) 0.093(6) -0.019(4) 0.032(4) -0.013(4)
O3 0.091(5) 0.031(3) 0.157(7) 0.020(4) 0.080(5) 0.007(3)
O4 0.065(4) 0.055(4) 0.111(6) 0.017(4) -0.031(4) -0.003(3)
O5 0.070(5) 0.069(5) 0.056(4) 0.027(3) -0.003(3) -0.003(3)
O6 0.081(5) 0.090(5) 0.047(4) 0.007(3) 0.015(4) -0.023(4)
O7 0.109(6) 0.072(5) 0.039(3) 0.025(3) -0.007(4) -0.028(4)
O8 0.078(5) 0.078(5) 0.073(5) -0.020(4) 0.031(4) -0.031(4)
N1 0.064(5) 0.070(5) 0.047(5) 0.011(4) -0.002(4) -0.009(4)
N2 0.067(5) 0.001(3) 0.075(5) 0.004(3) 0.002(4) -0.004(3)
N3 0.062(5) 0.044(4) 0.045(4) 0.021(3) -0.004(4) -0.003(4)
N4 0.050(4) 0.036(4) 0.049(4) 0.013(3) -0.001(3) -0.009(3)
C1 0.115(9) 0.039(5) 0.048(5) -0.005(4) -0.004(5) 0.030(5)
C2 0.101(8) 0.084(7) 0.044(5) 0.040(5) -0.017(6) -0.025(6)
C3 0.093(8) 0.105(9) 0.071(7) 0.030(7) -0.019(7) -0.070(7)
C4 0.058(7) 0.095(9) 0.088(8) -0.017(7) 0.008(6) -0.019(6)
C5 0.088(8) 0.059(7) 0.073(7) 0.040(5) -0.023(6) -0.012(6)
C6 0.073(6) 0.055(6) 0.049(5) 0.025(4) 0.000(5) -0.016(5)
C7 0.082(9) 0.113(11) 0.145(13) -0.001(10) -0.004(9) -0.040(8)
C8 0.056(5) 0.014(4) 0.081(7) 0.024(4) -0.014(5) -0.011(4)
C9 0.085(7) 0.059(6) 0.041(5) 0.012(4) 0.017(5) -0.015(5)
C10 0.049(5) 0.025(4) 0.044(5) 0.001(3) 0.004(4) -0.005(3)
C11 0.041(5) 0.039(5) 0.053(5) 0.008(4) 0.003(4) 0.004(4)
C12 0.064(6) 0.043(5) 0.056(5) 0.009(4) 0.010(5) 0.008(4)
C13 0.062(6) 0.046(5) 0.048(5) 0.002(4) 0.008(5) -0.003(5)
C14 0.051(7) 0.063(7) 0.124(10) -0.020(7) -0.013(6) 0.016(5)
C15 0.055(7) 0.122(12) 0.120(11) -0.016(9) -0.020(7) 0.003(7)
C16 0.077(8) 0.079(8) 0.087(8) -0.015(6) -0.003(7) -0.014(7)
C17 0.065(7) 0.057(6) 0.085(8) -0.018(6) -0.007(6) -0.015(5)
C18 0.066(7) 0.069(7) 0.062(6) -0.002(5) 0.001(5) 0.027(6)
C19 0.063(6) 0.044(6) 0.090(7) -0.001(5) 0.015(6) 0.000(5)
C20 0.050(5) 0.052(6) 0.063(6) 0.006(4) 0.026(5) -0.007(4)
C21 0.030(4) 0.044(5) 0.039(4) 0.003(4) 0.006(3) -0.007(3)
C22 0.029(4) 0.048(5) 0.025(4) 0.015(3) -0.006(3) 0.012(3)
C23 0.056(5) 0.028(4) 0.038(4) 0.006(3) -0.016(4) -0.002(4)
C24 0.055(6) 0.053(6) 0.055(5) 0.008(4) -0.007(4) 0.018(5)
C25 0.054(6) 0.065(7) 0.063(6) 0.008(5) 0.004(5) 0.000(5)
C26 0.065(7) 0.066(7) 0.065(6) 0.012(5) 0.019(5) 0.026(6)
C27 0.061(6) 0.061(6) 0.058(6) 0.008(5) 0.001(5) 0.005(5)
C28 0.045(5) 0.050(5) 0.053(5) 0.003(4) -0.007(4) 0.003(4)
C29 0.050(5) 0.049(5) 0.040(5) 0.002(4) 0.003(4) 0.003(4)
C30 0.064(7) 0.069(7) 0.085(8) 0.013(6) -0.008(6) -0.005(5)
C31 0.062(7) 0.092(9) 0.152(12) 0.030(9) 0.009(8) -0.041(6)
C32 0.123(11) 0.069(8) 0.083(8) 0.044(6) 0.009(8) -0.032(7)
C33 0.093(9) 0.071(8) 0.062(7) 0.019(6) -0.001(7) -0.006(7)
C34 0.056(6) 0.034(5) 0.064(6) 0.003(4) 0.002(5) -0.009(4)
C35 0.000(2) 0.046(5) 0.071(5) 0.005(4) 0.015(3) -0.032(3)
C36 0.121(10) 0.089(8) 0.061(7) 0.009(6) 0.018(7) -0.056(7)
C37 0.128(11) 0.135(12) 0.054(7) 0.000(7) -0.013(7) -0.060(9)
C38 0.094(9) 0.065(7) 0.084(8) -0.002(6) 0.012(7) -0.023(6)
C39 0.080(8) 0.094(9) 0.084(8) 0.023(7) 0.042(7) -0.002(7)
C40 0.067(6) 0.052(6) 0.077(7) 0.007(5) 0.009(6) -0.015(5)
C41 0.058(8) 0.171(15) 0.156(13) 0.026(12) -0.007(8) -0.051(8)
C42 0.073(7) 0.074(8) 0.047(6) 0.000(5) 0.015(5) -0.015(6)
C43 0.050(5) 0.064(6) 0.041(5) 0.005(4) 0.005(4) 0.000(4)
C44 0.049(5) 0.055(6) 0.044(5) 0.006(4) -0.001(4) 0.013(4)
C45 0.033(4) 0.038(4) 0.058(5) 0.010(4) 0.003(4) -0.001(3)
C46 0.055(6) 0.045(5) 0.059(6) 0.016(4) 0.017(4) -0.008(4)
C47 0.036(5) 0.056(5) 0.038(4) 0.018(4) -0.020(4) 0.003(4)
C48 0.087(8) 0.062(7) 0.096(9) 0.041(6) 0.014(7) -0.004(6)
C49 0.048(7) 0.093(10) 0.139(11) 0.029(8) 0.008(7) -0.002(6)
C50 0.061(7) 0.086(9) 0.095(9) 0.025(7) 0.010(7) -0.005(6)
C51 0.130(11) 0.059(7) 0.069(7) 0.020(6) 0.032(7) -0.018(7)
C52 0.071(7) 0.063(6) 0.044(5) 0.019(4) 0.011(4) 0.003(5)
C53 0.047(5) 0.077(7) 0.055(5) 0.018(5) -0.026(4) 0.021(5)
C54 0.060(6) 0.037(5) 0.067(6) -0.002(4) -0.011(5) 0.002(4)
C55 0.045(5) 0.042(5) 0.045(5) 0.011(4) 0.001(4) -0.006(4)
C56 0.057(5) 0.032(4) 0.036(4) 0.002(3) 0.009(4) -0.021(4)
C57 0.042(5) 0.052(5) 0.023(4) 0.013(3) -0.001(3) 0.004(4)
C58 0.076(6) 0.042(5) 0.040(5) 0.013(4) 0.006(4) -0.007(5)
C59 0.086(8) 0.062(6) 0.043(5) 0.018(4) -0.003(5) 0.030(6)
C60 0.054(6) 0.084(8) 0.041(5) 0.003(5) -0.001(4) 0.014(5)
C61 0.038(5) 0.074(7) 0.053(5) 0.000(5) 0.015(4) 0.002(5)
C62 0.042(5) 0.044(5) 0.044(5) 0.018(4) 0.002(4) -0.008(4)
C63 0.066(6) 0.030(4) 0.044(5) 0.018(4) 0.005(4) -0.004(4)
C64 0.059(6) 0.051(6) 0.046(5) 0.002(4) 0.002(4) -0.008(4)
C65 0.086(8) 0.036(5) 0.078(7) -0.003(5) 0.016(6) -0.004(5)
C66 0.069(7) 0.072(8) 0.095(9) -0.020(6) -0.004(7) -0.037(6)
C67 0.070(7) 0.086(8) 0.101(9) -0.005(7) 0.042(7) -0.029(6)
C68 0.049(6) 0.068(7) 0.068(6) -0.014(5) 0.013(5) -0.029(5)
C69 0.044(5) 0.083(6) 0.042(5) 0.051(4) 0.021(4) -0.001(4)
C70 0.033(5) 0.069(6) 0.085(7) 0.014(5) 0.027(5) 0.010(5)
C71 0.080(8) 0.071(7) 0.064(7) -0.021(5) 0.026(6) -0.010(6)
C72 0.064(7) 0.092(8) 0.030(5) 0.018(5) -0.003(5) 0.005(6)
C73 0.070(7) 0.071(7) 0.092(8) -0.040(6) 0.026(7) -0.025(6)
C74 0.062(6) 0.081(7) 0.068(7) -0.031(6) 0.030(5) -0.014(6)
C75 0.091(9) 0.091(9) 0.085(8) 0.000(7) 0.002(7) 0.001(7)
C76 0.034(5) 0.060(6) 0.065(6) -0.008(5) 0.001(4) -0.004(4)
C77 0.039(5) 0.061(6) 0.084(7) 0.029(5) -0.031(5) 0.016(4)
C78 0.034(4) 0.079(6) 0.040(5) 0.025(4) -0.011(4) 0.028(4)
C79 0.056(5) 0.046(5) 0.028(4) 0.016(3) -0.009(4) -0.011(4)
C80 0.046(5) 0.044(5) 0.031(4) 0.009(3) 0.004(4) 0.012(4)
C81 0.045(5) 0.047(5) 0.063(6) 0.008(4) -0.012(4) -0.001(4)
C82 0.087(7) 0.059(6) 0.048(5) 0.034(5) -0.015(5) -0.006(5)
C83 0.094(8) 0.050(6) 0.071(7) 0.011(5) -0.040(6) -0.006(5)
C84 0.080(7) 0.064(7) 0.079(8) -0.002(6) -0.040(6) -0.006(6)
C85 0.099(9) 0.082(9) 0.061(7) -0.009(6) -0.004(7) 0.006(7)
C86 0.090(8) 0.062(7) 0.065(7) 0.016(5) 0.020(6) 0.009(6)
C87 0.052(5) 0.047(5) 0.034(4) 0.011(4) -0.006(4) -0.008(4)
C88 0.042(5) 0.065(6) 0.049(6) 0.009(5) -0.008(4) -0.018(4)
C89 0.054(5) 0.051(5) 0.030(4) 0.010(4) -0.001(4) -0.004(4)
C90 0.059(5) 0.044(5) 0.045(5) 0.016(4) -0.008(4) -0.008(4)
C91 0.065(6) 0.046(5) 0.028(4) 0.005(4) 0.005(4) -0.022(4)
C92 0.076(7) 0.077(7) 0.033(5) 0.011(4) -0.001(5) 0.009(6)
C93 0.072(7) 0.092(9) 0.068(7) -0.008(6) 0.030(6) -0.019(6)
C94 0.070(7) 0.103(10) 0.055(6) -0.001(7) -0.012(5) -0.010(6)
C95 0.086(8) 0.091(8) 0.056(6) 0.033(6) -0.009(5) -0.001(6)
C96 0.082(7) 0.059(6) 0.048(5) 0.026(4) -0.011(5) -0.017(5)
C97 0.073(6) 0.042(5) 0.041(5) 0.026(4) 0.004(5) 0.000(4)
C98 0.073(7) 0.083(8) 0.058(6) 0.006(5) -0.006(6) -0.013(6)
C99 0.078(8) 0.108(10) 0.077(8) 0.021(8) 0.015(7) 0.001(7)
C100 0.055(6) 0.101(9) 0.071(7) 0.033(7) -0.001(6) -0.017(6)
C101 0.071(7) 0.045(6) 0.124(10) 0.017(6) -0.015(7) -0.023(5)
C102 0.069(7) 0.066(7) 0.072(7) 0.010(5) 0.000(6) -0.004(5)
C103 0.077(5) 0.015(3) 0.062(5) 0.073(3) 0.019(4) -0.012(3)
C104 0.089(7) 0.024(4) 0.106(8) 0.022(5) 0.006(6) -0.034(5)
C105 0.069(7) 0.066(7) 0.056(6) 0.015(5) -0.013(5) 0.003(5)
C106 0.034(4) 0.043(5) 0.070(6) 0.019(4) -0.002(4) -0.013(4)
C107 0.063(7) 0.123(11) 0.089(8) 0.032(8) -0.029(7) -0.039(7)
C108 0.080(8) 0.136(11) 0.055(6) 0.035(7) -0.026(6) -0.058(8)
C109 0.090(8) 0.093(8) 0.065(6) 0.048(6) -0.013(6) -0.034(7)
C110 0.062(6) 0.057(6) 0.069(7) -0.006(5) 0.005(5) -0.020(5)
C111 0.065(7) 0.051(6) 0.057(6) 0.008(5) 0.003(5) -0.005(5)
C112 0.091(7) 0.035(5) 0.041(5) -0.003(4) 0.008(5) -0.013(5)
C113 0.050(5) 0.038(4) 0.034(4) 0.016(3) 0.002(4) 0.007(4)
C114 0.052(5) 0.029(4) 0.042(4) 0.012(3) -0.001(4) -0.004(3)
C115 0.060(5) 0.033(4) 0.049(5) -0.007(4) 0.012(4) 0.023(4)
C116 0.072(6) 0.036(5) 0.054(5) 0.009(4) 0.012(5) 0.005(4)
C117 0.065(7) 0.049(6) 0.068(7) 0.013(5) 0.007(6) 0.017(5)
C118 0.085(8) 0.037(5) 0.101(9) 0.019(6) 0.001(7) 0.004(5)
C119 0.076(7) 0.038(6) 0.115(10) -0.003(6) -0.022(7) 0.000(5)
C120 0.090(8) 0.050(6) 0.066(7) 0.001(5) -0.019(6) 0.020(5)
C121 0.053(5) 0.066(6) 0.033(4) 0.010(4) 0.008(4) 0.010(5)
C122 0.043(5) 0.044(5) 0.061(6) 0.020(4) -0.013(4) -0.005(4)
C123 0.056(5) 0.029(4) 0.041(5) 0.013(3) -0.001(4) 0.005(4)
C124 0.065(6) 0.041(5) 0.040(5) 0.011(4) -0.001(4) 0.010(4)
C125 0.056(6) 0.063(6) 0.051(5) 0.004(4) 0.014(5) -0.005(4)
C126 0.060(6) 0.059(6) 0.068(6) -0.007(5) 0.006(5) -0.016(5)
C127 0.077(8) 0.075(8) 0.082(8) -0.003(6) 0.010(7) 0.002(6)
C128 0.074(8) 0.112(10) 0.083(9) -0.041(8) 0.016(7) -0.014(7)
C129 0.062(7) 0.135(11) 0.052(7) -0.013(7) -0.011(6) -0.001(7)
C130 0.069(7) 0.101(9) 0.062(7) 0.007(6) -0.001(6) 0.001(7)
C131 0.048(5) 0.046(5) 0.043(5) -0.001(4) 0.003(4) 0.007(4)
C132 0.086(7) 0.048(6) 0.042(5) 0.012(4) -0.025(5) 0.001(5)
C133 0.106(8) 0.036(5) 0.051(6) 0.012(4) -0.013(6) -0.006(5)
C134 0.043(5) 0.090(8) 0.055(6) 0.013(6) 0.002(4) 0.008(5)
C135 0.101(8) 0.059(6) 0.056(6) -0.019(5) -0.013(6) 0.023(6)
C136 0.085(7) 0.059(6) 0.042(5) 0.010(4) 0.005(5) 0.004(5)

loop_
_atom_type_symbol
_atom_type_description
_atom_type_scat_dispersion_real
_atom_type_scat_dispersion_imag
_atom_type_scat_source
C C 0.0033 0.0016 'International Tables Vol C Tables 4.2.6.8 and 6.1.1.4'
H H 0.0000 0.0000 'International Tables Vol C Tables 4.2.6.8 and 6.1.1.4'
N N 0.0061 0.0033 'International Tables Vol C Tables 4.2.6.8 and 6.1.1.4'
O O 0.0106 0.0060 'International Tables Vol C Tables 4.2.6.8 and 6.1.1.4'
S S 0.1246 0.1234 'International Tables Vol C Tables 4.2.6.8 and 6.1.1.4'

loop_
_geom_angle_atom_site_label_1
_geom_angle_atom_site_label_2
_geom_angle_atom_site_label_3
_geom_angle
O2 S1 O1 121.2(5)
O2 S1 N1 106.3(4)
O1 S1 N1 105.1(4)
O2 S1 C1 108.7(5)
O1 S1 C1 107.5(5)
N1 S1 C1 107.3(4)
O3 S2 O4 119.9(5)
O3 S2 N2 107.1(4)
O4 S2 N2 105.4(4)
O3 S2 C35 107.1(4)
O4 S2 C35 108.8(4)
N2 S2 C35 108.1(4)
O5 S3 O6 120.2(4)
O5 S3 N3 105.5(4)
O6 S3 N3 106.4(4)
O5 S3 C69 109.6(4)
O6 S3 C69 107.3(4)
N3 S3 C69 107.0(4)
O8 S4 O7 120.7(4)
O8 S4 N4 104.9(4)
O7 S4 N4 107.8(4)
O8 S4 C103 109.5(4)
O7 S4 C103 107.2(4)
N4 S4 C103 105.8(4)
C8 N1 C12 119.7(7)
C8 N1 S1 119.1(6)
C12 N1 S1 117.8(6)
C42 N2 C46 122.8(7)
C42 N2 S2 116.7(6)
C46 N2 S2 116.8(6)
C76 N3 C80 120.0(6)
C76 N3 S3 116.7(6)
C80 N3 S3 116.5(5)
C110 N4 C114 118.9(7)
C110 N4 S4 116.5(6)
C114 N4 S4 118.7(5)
C2 C1 C6 118.7(11)
C2 C1 S1 120.8(8)
C6 C1 S1 120.4(8)
C3 C2 C1 120.1(10)
C4 C3 C2 123.7(10)
C3 C4 C5 115.4(10)
C3 C4 C7 123.2(12)
C5 C4 C7 121.2(12)
C6 C5 C4 122.6(9)
C5 C6 C1 119.4(9)
C9 C8 N1 123.3(8)
C8 C9 C10 126.3(8)
C13 C10 C9 111.7(7)
C13 C10 C11 116.9(7)
C9 C10 C11 107.9(6)
C21 C11 C12 103.4(6)
C21 C11 C10 109.1(6)
C12 C11 C10 114.7(7)
N1 C12 C19 113.4(7)
N1 C12 C11 116.9(7)
C19 C12 C11 102.9(7)
C14 C13 C18 116.5(9)
C14 C13 C10 122.5(9)
C18 C13 C10 120.8(8)
C15 C14 C13 119.9(11)
C14 C15 C16 121.9(11)
C17 C16 C15 117.5(11)
C16 C17 C18 122.7(11)
C17 C18 C13 121.3(9)
C20 C19 C12 110.0(8)
C19 C20 C21 111.7(8)
C22 C21 C20 126.7(7)
C22 C21 C11 127.1(7)
C20 C21 C11 106.1(7)
C21 C22 C23 124.9(7)
C21 C22 C29 120.0(6)
C23 C22 C29 115.0(6)
C28 C23 C24 117.5(8)
C28 C23 C22 120.7(7)
C24 C23 C22 121.7(7)
C25 C24 C23 120.2(9)
C26 C25 C24 119.7(9)
C25 C26 C27 121.7(9)
C26 C27 C28 118.6(9)
C23 C28 C27 122.1(8)
C34 C29 C30 119.4(9)
C34 C29 C22 118.8(7)
C30 C29 C22 121.7(8)
C31 C30 C29 118.3(10)
C30 C31 C32 121.6(11)
C33 C32 C31 119.5(10)
C34 C33 C32 120.6(10)
C33 C34 C29 120.3(9)
C40 C35 C36 120.3(8)
C40 C35 S2 120.3(7)
C36 C35 S2 119.4(7)
C35 C36 C37 119.7(11)
C38 C37 C36 119.9(11)
C39 C38 C37 118.9(11)
C39 C38 C41 121.9(12)
C37 C38 C41 119.2(12)
C38 C39 C40 121.1(11)
C35 C40 C39 120.1(10)
C43 C42 N2 121.5(9)
C42 C43 C44 123.2(9)
C43 C44 C45 111.1(7)
C43 C44 C47 111.2(7)
C45 C44 C47 115.8(7)
C55 C45 C46 101.1(7)
C55 C45 C44 112.8(6)
C46 C45 C44 115.6(7)
N2 C46 C53 115.2(7)
N2 C46 C45 113.5(7)
C53 C46 C45 103.5(7)
C52 C47 C48 119.0(8)
C52 C47 C44 120.2(8)
C48 C47 C44 120.8(8)
C47 C48 C49 121.5(10)
C50 C49 C48 120.2(11)
C51 C50 C49 119.1(11)
C50 C51 C52 120.8(10)
C47 C52 C51 119.4(10)
C54 C53 C46 111.0(8)
C53 C54 C55 111.4(8)
C56 C55 C54 126.6(8)
C56 C55 C45 128.1(7)
C54 C55 C45 105.1(7)
C55 C56 C57 122.5(7)
C55 C56 C63 119.9(8)
C57 C56 C63 117.5(7)
C62 C57 C56 124.9(7)
C62 C57 C58 115.0(7)
C56 C57 C58 120.0(7)
C59 C58 C57 120.3(8)
C58 C59 C60 123.1(9)
C59 C60 C61 119.2(8)
C62 C61 C60 119.0(8)
C61 C62 C57 123.3(8)
C64 C63 C68 118.6(9)
C64 C63 C56 120.4(8)
C68 C63 C56 121.0(8)
C63 C64 C65 121.8(9)
C66 C65 C64 119.6(10)
C65 C66 C67 120.1(10)
C66 C67 C68 120.1(9)
C63 C68 C67 119.7(9)
C74 C69 C70 116.7(9)
C74 C69 S3 122.6(7)
C70 C69 S3 120.7(6)
C71 C70 C69 121.6(8)
C72 C71 C70 120.1(9)
C73 C72 C71 119.1(10)
C73 C72 C75 119.7(10)
C71 C72 C75 121.2(10)
C72 C73 C74 122.4(10)
C69 C74 C73 119.8(9)
C77 C76 N3 122.7(8)
C76 C77 C78 123.3(8)
C81 C78 C77 110.8(8)
C81 C78 C79 117.3(7)
C77 C78 C79 107.1(7)
C89 C79 C78 111.6(7)
C89 C79 C80 102.6(6)
C78 C79 C80 113.4(6)
N3 C80 C87 118.4(7)
N3 C80 C79 114.2(6)
C87 C80 C79 101.7(6)
C86 C81 C82 117.6(9)
C86 C81 C78 123.8(9)
C82 C81 C78 118.6(9)
C83 C82 C81 120.4(10)
C84 C83 C82 121.8(11)
C83 C84 C85 118.5(10)
C86 C85 C84 119.0(10)
C85 C86 C81 122.6(10)
C88 C87 C80 111.5(7)
C87 C88 C89 112.1(8)
C90 C89 C88 128.2(8)
C90 C89 C79 124.8(7)
C88 C89 C79 106.8(6)
C89 C90 C91 123.4(8)
C89 C90 C97 120.5(7)
C91 C90 C97 116.0(7)
C92 C91 C96 119.8(8)
C92 C91 C90 120.7(8)
C96 C91 C90 119.5(8)
C91 C92 C93 121.4(9)
C94 C93 C92 120.4(11)
C95 C94 C93 116.4(10)
C94 C95 C96 125.2(10)
C95 C96 C91 116.8(10)
C102 C97 C98 117.4(9)
C102 C97 C90 121.2(9)
C98 C97 C90 121.2(9)
C99 C98 C97 120.8(11)
C98 C99 C100 120.7(11)
C101 C100 C99 118.7(10)
C100 C101 C102 119.5(11)
C97 C102 C101 122.6(11)
C104 C103 C108 119.2(7)
C104 C103 S4 121.0(7)
C108 C103 S4 119.9(6)
C103 C104 C105 120.8(9)
C106 C105 C104 121.6(9)
C105 C106 C107 116.1(9)
C105 C106 C109 120.5(8)
C107 C106 C109 123.3(9)
C106 C107 C108 121.5(9)
C103 C108 C107 120.7(9)
C111 C110 N4 125.0(10)
C110 C111 C112 119.3(10)
C111 C112 C115 112.1(8)
C111 C112 C113 109.3(7)
C115 C112 C113 115.9(7)
C114 C113 C112 114.1(6)
C114 C113 C123 101.7(6)
C112 C113 C123 113.2(6)
N4 C114 C121 116.8(6)
N4 C114 C113 114.1(6)
C121 C114 C113 103.7(7)
C120 C115 C116 118.0(9)
C120 C115 C112 121.2(8)
C116 C115 C112 120.8(8)
C115 C116 C117 119.9(9)
C118 C117 C116 119.6(10)
C117 C118 C119 122.0(10)
C118 C119 C120 118.3(10)
C115 C120 C119 122.1(10)
C122 C121 C114 111.1(8)
C121 C122 C123 111.3(8)
C124 C123 C122 127.0(8)
C124 C123 C113 127.4(8)
C122 C123 C113 105.5(7)
C123 C124 C125 122.1(8)
C123 C124 C131 120.6(8)
C125 C124 C131 117.2(8)
C130 C125 C126 115.8(10)
C130 C125 C124 122.7(9)
C126 C125 C124 121.4(9)
C127 C126 C125 122.7(11)
C128 C127 C126 117.8(12)
C129 C128 C127 121.1(12)
C128 C129 C130 120.5(12)
C125 C130 C129 121.8(11)
C132 C131 C136 117.1(8)
C132 C131 C124 123.7(8)
C136 C131 C124 118.7(8)
C133 C132 C131 120.8(9)
C134 C133 C132 121.4(9)
C133 C134 C135 119.8(9)
C134 C135 C136 120.5(9)
C135 C136 C131 120.2(9)

loop_
_geom_bond_atom_site_label_1
_geom_bond_atom_site_label_2
_geom_bond_distance
S1 O2 1.417(8)
S1 O1 1.448(7)
S1 N1 1.635(8)
S1 C1 1.738(12)
S2 O3 1.416(7)
S2 O4 1.456(8)
S2 N2 1.684(6)
S2 C35 1.763(5)
S3 O5 1.421(7)
S3 O6 1.439(7)
S3 N3 1.646(6)
S3 C69 1.747(10)
S4 O8 1.426(7)
S4 O7 1.431(7)
S4 N4 1.644(7)
S4 C103 1.755(5)
N1 C8 1.400(12)
N1 C12 1.480(11)
N2 C42 1.401(12)
N2 C46 1.463(10)
N3 C76 1.425(11)
N3 C80 1.465(10)
N4 C110 1.403(12)
N4 C114 1.497(10)
C1 C2 1.371(13)
C1 C6 1.377(12)
C2 C3 1.363(14)
C3 C4 1.349(15)
C4 C5 1.400(14)
C4 C7 1.488(14)
C5 C6 1.370(13)
C8 C9 1.294(13)
C9 C10 1.531(11)
C10 C13 1.501(12)
C10 C11 1.588(11)
C11 C21 1.528(10)
C11 C12 1.548(11)
C12 C19 1.530(13)
C13 C14 1.388(13)
C13 C18 1.402(12)
C14 C15 1.371(15)
C15 C16 1.381(16)
C16 C17 1.334(15)
C17 C18 1.343(13)
C19 C20 1.343(12)
C20 C21 1.466(10)
C21 C22 1.338(10)
C22 C23 1.479(10)
C22 C29 1.513(11)
C23 C28 1.357(10)
C23 C24 1.412(11)
C24 C25 1.390(11)
C25 C26 1.351(13)
C26 C27 1.356(14)
C27 C28 1.400(12)
C29 C34 1.403(11)
C29 C30 1.409(12)
C30 C31 1.367(14)
C31 C32 1.393(16)
C32 C33 1.368(16)
C33 C34 1.360(14)
C35 C40 1.322(11)
C35 C36 1.360(13)
C36 C37 1.394(16)
C37 C38 1.364(16)
C38 C39 1.340(16)
C38 C41 1.548(16)
C39 C40 1.395(14)
C42 C43 1.353(13)
C43 C44 1.472(12)
C44 C45 1.552(11)
C44 C47 1.566(12)
C45 C55 1.540(11)
C45 C46 1.545(11)
C46 C53 1.488(12)
C47 C52 1.334(11)
C47 C48 1.364(13)
C48 C49 1.375(14)
C49 C50 1.358(16)
C50 C51 1.333(15)
C51 C52 1.431(14)
C53 C54 1.312(12)
C54 C55 1.468(12)
C55 C56 1.351(11)
C56 C57 1.462(11)
C56 C63 1.505(11)
C57 C62 1.399(11)
C57 C58 1.475(10)
C58 C59 1.328(12)
C59 C60 1.356(13)
C60 C61 1.417(13)
C61 C62 1.359(11)
C63 C64 1.355(11)
C63 C68 1.393(11)
C64 C65 1.386(13)
C65 C66 1.359(14)
C66 C67 1.371(15)
C67 C68 1.395(14)
C69 C74 1.350(11)
C69 C70 1.415(12)
C70 C71 1.383(13)
C71 C72 1.354(14)
C72 C73 1.326(13)
C72 C75 1.488(15)
C73 C74 1.420(13)
C76 C77 1.295(12)
C77 C78 1.515(12)
C78 C81 1.515(12)
C78 C79 1.566(11)
C79 C89 1.504(11)
C79 C80 1.583(10)
C80 C87 1.505(11)
C81 C86 1.381(13)
C81 C82 1.384(12)
C82 C83 1.383(13)
C83 C84 1.356(15)
C84 C85 1.416(16)
C85 C86 1.369(15)
C87 C88 1.307(11)
C88 C89 1.447(11)
C89 C90 1.360(11)
C90 C91 1.496(11)
C90 C97 1.497(12)
C91 C92 1.345(12)
C91 C96 1.391(12)
C92 C93 1.392(14)
C93 C94 1.364(15)
C94 C95 1.364(15)
C95 C96 1.368(14)
C97 C102 1.365(13)
C97 C98 1.383(13)
C98 C99 1.376(15)
C99 C100 1.398(16)
C100 C101 1.359(16)
C101 C102 1.394(14)
C103 C104 1.306(12)
C103 C108 1.365(12)
C104 C105 1.407(12)
C105 C106 1.362(12)
C106 C107 1.372(13)
C106 C109 1.499(11)
C107 C108 1.376(13)
C110 C111 1.322(13)
C111 C112 1.502(13)
C112 C115 1.527(12)
C112 C113 1.550(12)
C113 C114 1.526(11)
C113 C123 1.552(11)
C114 C121 1.507(11)
C115 C120 1.368(13)
C115 C116 1.399(12)
C116 C117 1.403(13)
C117 C118 1.350(15)
C118 C119 1.364(15)
C119 C120 1.396(14)
C121 C122 1.311(12)
C122 C123 1.460(12)
C123 C124 1.352(11)
C124 C125 1.468(13)
C124 C131 1.490(11)
C125 C130 1.359(14)
C125 C126 1.392(13)
C126 C127 1.382(14)
C127 C128 1.349(16)
C128 C129 1.339(16)
C129 C130 1.370(15)
C131 C132 1.387(12)
C131 C136 1.421(12)
C132 C133 1.365(13)
C133 C134 1.354(14)
C134 C135 1.369(14)
C135 C136 1.370(13)

loop_
_cod_related_entry_id
_cod_related_entry_database
_cod_related_entry_code
1 ChemSpider 30651772
